data_4106056
loop_
_publ_author_name
'Gabriella Barozzino Consiglio'
'Pierre Queval'
'Anne Harrison-Marchand'
'Alessandro Mordini'
'Jean-Fran\,cois Lohier'
'Olivier Delacroix'
'Annie-Claude Gaumont'
'H\'el\`ene G\'erard'
'Jacques Maddaluno'
'Hassan Oulyadi'

_publ_contact_author_address
;     
Laboratoire de Chimie Mol\'eculaire et Thio-organique,
UMR CNRS 6507, FR CNRS 3038 INC3M,
ENSICAEN - Universit\'e de Caen, 14050 Caen, France

;
_publ_contact_author_email annie-claude.gaumont@ensicaen.fr
_publ_contact_author_fax '332 31 45 28 77'
_publ_contact_author_name 'Gaumont, Annie-Claude'
_publ_contact_author_phone '332 31 45 28 73'
_publ_section_title
;
 Ph2P(BH3)Li: From Ditopicity to Dual Reactivity
;
_journal_name_full 'Journal of the American Chemical Society'
_journal_page_first 6472
_journal_page_last 6480
_journal_paper_doi 10.1021/ja201760c
_journal_volume 133
_journal_year 2011
_chemical_formula_moiety 'C20 H19 B N O P'
_chemical_formula_sum 'C20 H19 B N O P'
_chemical_formula_weight 331.14
_chemical_name_systematic
; 
 1-Hydroxy-1-(4-cyanophenyl))methyldiphenylphosphine-borane 
;
_space_group_IT_number 2
_symmetry_cell_setting triclinic
_symmetry_space_group_name_Hall '-P 1'
_symmetry_space_group_name_H-M 'P -1'
_atom_sites_solution_hydrogens geom
_atom_sites_solution_primary direct
_atom_sites_solution_secondary difmap
_audit_creation_method SHELXL-97
_cell_angle_alpha 85.140(2)
_cell_angle_beta 82.4840(10)
_cell_angle_gamma 80.8710(10)
_cell_formula_units_Z 4
_cell_length_a 9.8401(3)
_cell_length_b 13.3270(4)
_cell_length_c 13.9118(4)
_cell_measurement_reflns_used 9820
_cell_measurement_temperature 180(2)
_cell_measurement_theta_max 30.66
_cell_measurement_theta_min 2.43
_cell_volume 1781.98(9)
_computing_cell_refinement 'Bruker SAINT'
_computing_data_collection 'Bruker APEX2'
_computing_data_reduction 'Bruker SAINT'
_computing_molecular_graphics 'Bruker SHELXTL'
_computing_publication_material 'Bruker SHELXTL'
_computing_structure_refinement 'SHELXL-97 (Sheldrick, 2008)'
_computing_structure_solution 'SHELXS-97 (Sheldrick, 2008)'
_diffrn_ambient_temperature 180(2)
_diffrn_measured_fraction_theta_full 0.995
_diffrn_measured_fraction_theta_max 0.995
_diffrn_measurement_device_type 'Bruker APEX-II CCD'
_diffrn_measurement_method '\f and \w scans'
_diffrn_radiation_monochromator graphite
_diffrn_radiation_source 'fine-focus sealed tube'
_diffrn_radiation_type MoK\a
_diffrn_radiation_wavelength 0.71073
_diffrn_reflns_av_R_equivalents 0.0216
_diffrn_reflns_av_sigmaI/netI 0.0174
_diffrn_reflns_limit_h_max 13
_diffrn_reflns_limit_h_min -13
_diffrn_reflns_limit_k_max 18
_diffrn_reflns_limit_k_min -18
_diffrn_reflns_limit_l_max 19
_diffrn_reflns_limit_l_min -19
_diffrn_reflns_number 48093
_diffrn_reflns_theta_full 29.57
_diffrn_reflns_theta_max 29.57
_diffrn_reflns_theta_min 2.07
_exptl_absorpt_coefficient_mu 0.160
_exptl_absorpt_correction_type none
_exptl_crystal_colour colorless
_exptl_crystal_density_diffrn 1.234
_exptl_crystal_description block
_exptl_crystal_F_000 696
_exptl_crystal_size_max 0.50
_exptl_crystal_size_mid 0.27
_exptl_crystal_size_min 0.21
_refine_diff_density_max 0.388
_refine_diff_density_min -0.355
_refine_diff_density_rms 0.055
_refine_ls_extinction_method none
_refine_ls_goodness_of_fit_ref 1.043
_refine_ls_hydrogen_treatment constr
_refine_ls_matrix_type full
_refine_ls_number_parameters 437
_refine_ls_number_reflns 9969
_refine_ls_number_restraints 0
_refine_ls_restrained_S_all 1.043
_refine_ls_R_factor_all 0.0485
_refine_ls_R_factor_gt 0.0409
_refine_ls_shift/su_max 0.002
_refine_ls_shift/su_mean 0.000
_refine_ls_structure_factor_coef Fsqd
_refine_ls_weighting_details 'calc w=1/[\s^2^(Fo^2^)+(0.0633P)^2^+0.5576P] where P=(Fo^2^+2Fc^2^)/3'
_refine_ls_weighting_scheme calc
_refine_ls_wR_factor_gt 0.1130
_refine_ls_wR_factor_ref 0.1200
_reflns_number_gt 8552
_reflns_number_total 9969
_reflns_threshold_expression >2sigma(I)
_cod_data_source_file ja201760c_si_001.cif
_cod_data_source_block 3b
_cod_original_sg_symbol_H-M 'P -1 '
_cod_database_code 4106056

loop_
_symmetry_equiv_pos_as_xyz
'x, y, z'
'-x, -y, -z'

loop_
_atom_site_label
_atom_site_type_symbol
_atom_site_fract_x
_atom_site_fract_y
_atom_site_fract_z
_atom_site_U_iso_or_equiv
_atom_site_adp_type
_atom_site_occupancy
_atom_site_symmetry_multiplicity
_atom_site_calc_flag
_atom_site_refinement_flags
P1 P 0.20820(3) 0.93617(2) 0.20691(2) 0.02603(8) Uani 1 1 d .
P2 P 0.86347(3) 0.38962(2) 0.31984(2) 0.02577(8) Uani 1 1 d .
C29 C 0.77090(12) 0.51764(9) 0.31893(9) 0.0276(2) Uani 1 1 d .
C15 C 0.17175(12) 0.82328(9) 0.15845(9) 0.0272(2) Uani 1 1 d .
C35 C 1.04035(12) 0.39393(10) 0.34083(9) 0.0290(2) Uani 1 1 d .
C22 C 0.74248(12) 0.35288(10) 0.15989(9) 0.0292(2) Uani 1 1 d .
C1 C 0.18300(13) 0.91404(10) 0.34143(9) 0.0304(2) Uani 1 1 d .
H1 H 0.2053 0.9748 0.3704 0.036 Uiso 1 1 calc R
C21 C 0.88357(12) 0.35532(9) 0.19042(9) 0.0292(2) Uani 1 1 d .
H21 H 0.9398 0.2862 0.1851 0.035 Uiso 1 1 calc R
C2 C 0.03425(13) 0.90241(10) 0.37763(8) 0.0289(2) Uani 1 1 d .
C27 C 0.66101(14) 0.44348(10) 0.13225(10) 0.0337(3) Uani 1 1 d .
H27 H 0.6961 0.5062 0.1299 0.040 Uiso 1 1 calc R
C9 C 0.39293(13) 0.93792(10) 0.17952(10) 0.0324(3) Uani 1 1 d .
C34 C 0.82157(14) 0.59709(10) 0.26001(10) 0.0348(3) Uani 1 1 d .
H34 H 0.9119 0.5863 0.2253 0.042 Uiso 1 1 calc R
C20 C 0.07557(13) 0.83484(11) 0.09166(9) 0.0333(3) Uani 1 1 d .
H20 H 0.0330 0.9011 0.0717 0.040 Uiso 1 1 calc R
C23 C 0.69239(14) 0.26117(10) 0.16028(11) 0.0359(3) Uani 1 1 d .
H23 H 0.7481 0.1993 0.1786 0.043 Uiso 1 1 calc R
C26 C 0.52932(14) 0.44241(11) 0.10828(10) 0.0354(3) Uani 1 1 d .
H26 H 0.4727 0.5044 0.0915 0.042 Uiso 1 1 calc R
C30 C 0.63998(13) 0.53553(10) 0.37156(10) 0.0338(3) Uani 1 1 d .
H30 H 0.6052 0.4824 0.4126 0.041 Uiso 1 1 calc R
C6 C -0.06359(14) 0.98951(10) 0.39167(10) 0.0334(3) Uani 1 1 d .
H6 H -0.0360 1.0549 0.3782 0.040 Uiso 1 1 calc R
C24 C 0.56181(14) 0.25914(11) 0.13414(11) 0.0388(3) Uani 1 1 d .
H24 H 0.5284 0.1961 0.1335 0.047 Uiso 1 1 calc R
C25 C 0.48007(13) 0.35015(11) 0.10881(9) 0.0343(3) Uani 1 1 d .
C40 C 1.13906(14) 0.30842(11) 0.32149(10) 0.0380(3) Uani 1 1 d .
H40 H 1.1126 0.2506 0.2976 0.046 Uiso 1 1 calc R
C3 C -0.00639(14) 0.80698(10) 0.39757(10) 0.0338(3) Uani 1 1 d .
H3 H 0.0598 0.7475 0.3876 0.041 Uiso 1 1 calc R
C4 C -0.14268(15) 0.79773(11) 0.43185(11) 0.0385(3) Uani 1 1 d .
H4 H -0.1699 0.7323 0.4462 0.046 Uiso 1 1 calc R
C18 C 0.10291(17) 0.65363(12) 0.08283(11) 0.0431(3) Uani 1 1 d .
H18 H 0.0796 0.5957 0.0570 0.052 Uiso 1 1 calc R
C36 C 1.08025(15) 0.47671(12) 0.37732(11) 0.0409(3) Uani 1 1 d .
H36 H 1.0140 0.5352 0.3914 0.049 Uiso 1 1 calc R
C28 C 0.34269(14) 0.34970(12) 0.08393(11) 0.0413(3) Uani 1 1 d .
C39 C 1.27572(15) 0.30754(14) 0.33703(11) 0.0464(4) Uani 1 1 d .
H39 H 1.3426 0.2494 0.3229 0.056 Uiso 1 1 calc R
C17 C 0.19830(16) 0.64131(11) 0.14917(11) 0.0412(3) Uani 1 1 d .
H17 H 0.2394 0.5748 0.1693 0.049 Uiso 1 1 calc R
C5 C -0.23968(14) 0.88522(11) 0.44518(10) 0.0379(3) Uani 1 1 d .
C16 C 0.23444(14) 0.72550(10) 0.18655(10) 0.0352(3) Uani 1 1 d .
H16 H 0.3015 0.7166 0.2310 0.042 Uiso 1 1 calc R
C14 C 0.46710(15) 0.89194(13) 0.09839(12) 0.0452(3) Uani 1 1 d .
H14 H 0.4220 0.8554 0.0596 0.054 Uiso 1 1 calc R
C31 C 0.56009(15) 0.63125(12) 0.36406(13) 0.0440(3) Uani 1 1 d .
H31 H 0.4713 0.6436 0.4007 0.053 Uiso 1 1 calc R
C19 C 0.04161(16) 0.74982(12) 0.05408(11) 0.0424(3) Uani 1 1 d .
H19 H -0.0240 0.7581 0.0085 0.051 Uiso 1 1 calc R
C38 C 1.31459(16) 0.38995(16) 0.37258(12) 0.0531(4) Uani 1 1 d .
H38 H 1.4083 0.3890 0.3829 0.064 Uiso 1 1 calc R
C32 C 0.60940(17) 0.70821(11) 0.30367(14) 0.0480(4) Uani 1 1 d .
H32 H 0.5534 0.7728 0.2974 0.058 Uiso 1 1 calc R
C10 C 0.46074(16) 0.99028(12) 0.23642(13) 0.0460(3) Uani 1 1 d .
H10 H 0.4115 1.0221 0.2919 0.055 Uiso 1 1 calc R
C33 C 0.74012(16) 0.69163(11) 0.25220(12) 0.0435(3) Uani 1 1 d .
H33 H 0.7742 0.7452 0.2114 0.052 Uiso 1 1 calc R
C8 C -0.38239(18) 0.87620(12) 0.47939(15) 0.0559(5) Uani 1 1 d .
C11 C 0.60183(18) 0.99575(14) 0.21141(16) 0.0584(5) Uani 1 1 d .
H11 H 0.6487 1.0305 0.2507 0.070 Uiso 1 1 calc R
C37 C 1.21766(18) 0.47428(15) 0.39340(14) 0.0549(4) Uani 1 1 d .
H37 H 1.2446 0.5311 0.4189 0.066 Uiso 1 1 calc R
C12 C 0.67317(17) 0.95121(14) 0.13030(17) 0.0615(5) Uani 1 1 d .
H12 H 0.7686 0.9564 0.1132 0.074 Uiso 1 1 calc R
C13 C 0.60704(17) 0.89942(15) 0.07403(16) 0.0602(5) Uani 1 1 d .
H13 H 0.6569 0.8686 0.0182 0.072 Uiso 1 1 calc R
C7 C -0.20032(14) 0.98142(11) 0.42496(10) 0.0366(3) Uani 1 1 d .
H7 H -0.2668 1.0409 0.4340 0.044 Uiso 1 1 calc R
N2 N 0.23292(14) 0.35053(13) 0.06465(11) 0.0530(3) Uani 1 1 d .
N1 N -0.49541(18) 0.86965(13) 0.50655(19) 0.0898(8) Uani 1 1 d .
O2 O 0.95276(10) 0.42651(8) 0.12942(7) 0.0377(2) Uani 1 1 d .
H2 H 1.0342 0.3997 0.1113 0.057 Uiso 1 1 calc R
O1 O 0.27969(10) 0.82877(8) 0.36689(7) 0.0396(2) Uani 1 1 d .
H1A H 0.2765 0.8211 0.4277 0.059 Uiso 1 1 calc R
B2 B 0.77362(17) 0.29458(11) 0.40596(12) 0.0365(3) Uani 1 1 d .
H2A H 0.7608 0.3171 0.4722 0.055 Uiso 1 1 calc R
H2B H 0.8308 0.2273 0.4042 0.055 Uiso 1 1 calc R
H2C H 0.6831 0.2905 0.3857 0.055 Uiso 1 1 calc R
B1 B 0.10284(18) 1.06058(12) 0.16083(12) 0.0383(3) Uani 1 1 d .
H1B H 0.1217 1.0688 0.0899 0.058 Uiso 1 1 calc R
H1C H 0.1292 1.1182 0.1897 0.058 Uiso 1 1 calc R
H1D H 0.0038 1.0582 0.1794 0.058 Uiso 1 1 calc R

loop_
_atom_site_aniso_label
_atom_site_aniso_U_11
_atom_site_aniso_U_22
_atom_site_aniso_U_33
_atom_site_aniso_U_23
_atom_site_aniso_U_13
_atom_site_aniso_U_12
P1 0.02345(14) 0.02572(15) 0.02802(15) -0.00193(11) -0.00425(11) 0.00012(10)
P2 0.02348(14) 0.02346(14) 0.02938(15) -0.00148(11) -0.00198(11) -0.00158(10)
C29 0.0257(5) 0.0251(5) 0.0312(6) -0.0027(4) -0.0036(4) -0.0003(4)
C15 0.0234(5) 0.0301(6) 0.0271(5) -0.0041(4) 0.0006(4) -0.0029(4)
C35 0.0254(5) 0.0333(6) 0.0278(6) -0.0012(4) -0.0033(4) -0.0033(4)
C22 0.0255(5) 0.0327(6) 0.0289(6) -0.0054(5) -0.0026(4) -0.0014(4)
C1 0.0285(6) 0.0339(6) 0.0287(6) -0.0027(5) -0.0072(4) -0.0012(5)
C21 0.0241(5) 0.0301(6) 0.0332(6) -0.0062(5) -0.0027(4) -0.0014(4)
C2 0.0298(6) 0.0335(6) 0.0226(5) -0.0046(4) -0.0043(4) 0.0004(5)
C27 0.0349(6) 0.0318(6) 0.0346(6) -0.0011(5) -0.0081(5) -0.0033(5)
C9 0.0259(6) 0.0277(6) 0.0419(7) 0.0069(5) -0.0055(5) -0.0028(4)
C34 0.0330(6) 0.0281(6) 0.0415(7) -0.0005(5) -0.0002(5) -0.0032(5)
C20 0.0304(6) 0.0378(7) 0.0319(6) -0.0025(5) -0.0042(5) -0.0050(5)
C23 0.0300(6) 0.0313(6) 0.0465(7) -0.0037(5) -0.0091(5) -0.0008(5)
C26 0.0327(6) 0.0389(7) 0.0325(6) -0.0006(5) -0.0076(5) 0.0031(5)
C30 0.0272(6) 0.0332(6) 0.0392(7) -0.0019(5) -0.0013(5) -0.0014(5)
C6 0.0350(6) 0.0305(6) 0.0336(6) -0.0068(5) -0.0028(5) -0.0004(5)
C24 0.0327(6) 0.0371(7) 0.0485(8) -0.0021(6) -0.0091(6) -0.0080(5)
C25 0.0252(6) 0.0465(7) 0.0306(6) -0.0024(5) -0.0035(5) -0.0035(5)
C40 0.0313(6) 0.0433(7) 0.0380(7) -0.0072(6) -0.0077(5) 0.0040(5)
C3 0.0333(6) 0.0310(6) 0.0331(6) -0.0021(5) -0.0003(5) 0.0044(5)
C4 0.0370(7) 0.0325(6) 0.0414(7) 0.0000(5) 0.0050(6) -0.0007(5)
C18 0.0522(9) 0.0422(7) 0.0375(7) -0.0108(6) 0.0055(6) -0.0200(6)
C36 0.0374(7) 0.0407(7) 0.0474(8) -0.0088(6) -0.0106(6) -0.0062(6)
C28 0.0296(6) 0.0526(8) 0.0401(7) 0.0003(6) -0.0035(5) -0.0037(6)
C39 0.0294(7) 0.0675(10) 0.0378(7) -0.0043(7) -0.0049(5) 0.0079(6)
C17 0.0475(8) 0.0304(6) 0.0428(7) -0.0041(5) 0.0047(6) -0.0039(6)
C5 0.0328(6) 0.0390(7) 0.0376(7) -0.0034(5) 0.0048(5) 0.0009(5)
C16 0.0353(6) 0.0315(6) 0.0372(7) -0.0033(5) -0.0041(5) 0.0002(5)
C14 0.0317(7) 0.0486(8) 0.0514(9) 0.0014(7) 0.0053(6) -0.0051(6)
C31 0.0273(6) 0.0419(8) 0.0590(9) -0.0066(7) -0.0018(6) 0.0056(5)
C19 0.0445(8) 0.0513(8) 0.0360(7) -0.0071(6) -0.0074(6) -0.0169(6)
C38 0.0301(7) 0.0831(13) 0.0477(9) 0.0019(8) -0.0107(6) -0.0120(7)
C32 0.0406(8) 0.0304(7) 0.0706(11) -0.0025(7) -0.0137(7) 0.0074(6)
C10 0.0407(8) 0.0406(8) 0.0600(9) 0.0050(7) -0.0142(7) -0.0135(6)
C33 0.0447(8) 0.0277(6) 0.0565(9) 0.0049(6) -0.0082(7) -0.0031(5)
C8 0.0407(8) 0.0374(8) 0.0795(12) -0.0018(8) 0.0178(8) 0.0032(6)
C11 0.0438(9) 0.0499(9) 0.0873(14) 0.0232(9) -0.0285(9) -0.0225(7)
C37 0.0475(9) 0.0624(11) 0.0630(11) -0.0083(8) -0.0195(8) -0.0206(8)
C12 0.0282(7) 0.0533(10) 0.0969(15) 0.0297(10) -0.0055(8) -0.0077(7)
C13 0.0342(8) 0.0588(10) 0.0783(13) 0.0094(9) 0.0135(8) -0.0028(7)
C7 0.0346(6) 0.0344(6) 0.0372(7) -0.0079(5) 0.0001(5) 0.0049(5)
N2 0.0308(6) 0.0701(10) 0.0586(8) 0.0007(7) -0.0100(6) -0.0076(6)
N1 0.0467(9) 0.0443(8) 0.160(2) 0.0023(10) 0.0401(11) 0.0019(7)
O2 0.0300(5) 0.0436(5) 0.0378(5) -0.0028(4) 0.0025(4) -0.0054(4)
O1 0.0323(5) 0.0474(6) 0.0360(5) 0.0056(4) -0.0095(4) 0.0039(4)
B2 0.0390(8) 0.0269(6) 0.0407(8) 0.0053(6) 0.0007(6) -0.0044(6)
B1 0.0405(8) 0.0292(7) 0.0421(8) -0.0003(6) -0.0077(6) 0.0056(6)

loop_
_atom_type_symbol
_atom_type_description
_atom_type_scat_dispersion_real
_atom_type_scat_dispersion_imag
_atom_type_scat_source
C C 0.0033 0.0016 'International Tables Vol C Tables 4.2.6.8 and 6.1.1.4'
H H 0.0000 0.0000 'International Tables Vol C Tables 4.2.6.8 and 6.1.1.4'
B B 0.0013 0.0007 'International Tables Vol C Tables 4.2.6.8 and 6.1.1.4'
N N 0.0061 0.0033 'International Tables Vol C Tables 4.2.6.8 and 6.1.1.4'
O O 0.0106 0.0060 'International Tables Vol C Tables 4.2.6.8 and 6.1.1.4'
P P 0.1023 0.0942 'International Tables Vol C Tables 4.2.6.8 and 6.1.1.4'

loop_
_geom_angle_atom_site_label_1
_geom_angle_atom_site_label_2
_geom_angle_atom_site_label_3
_geom_angle
C15 P1 C9 107.10(6)
C15 P1 C1 106.29(6)
C9 P1 C1 103.49(6)
C15 P1 B1 114.38(7)
C9 P1 B1 111.66(7)
C1 P1 B1 113.13(7)
C29 P2 C35 108.27(6)
C29 P2 C21 104.82(6)
C35 P2 C21 102.85(5)
C29 P2 B2 113.91(6)
C35 P2 B2 113.98(7)
C21 P2 B2 112.06(7)
C30 C29 C34 119.29(11)
C30 C29 P2 118.80(9)
C34 C29 P2 121.65(9)
C20 C15 C16 119.28(12)
C20 C15 P1 118.21(9)
C16 C15 P1 122.50(10)
C36 C35 C40 119.04(12)
C36 C35 P2 122.94(10)
C40 C35 P2 117.99(10)
C23 C22 C27 119.65(12)
C23 C22 C21 120.51(11)
C27 C22 C21 119.84(11)
O1 C1 C2 113.60(11)
O1 C1 P1 107.59(8)
C2 C1 P1 111.14(8)
O1 C1 H1 108.1
C2 C1 H1 108.1
P1 C1 H1 108.1
O2 C21 C22 110.38(10)
O2 C21 P2 110.21(8)
C22 C21 P2 109.46(8)
O2 C21 H21 108.9
C22 C21 H21 108.9
P2 C21 H21 108.9
C3 C2 C6 119.55(12)
C3 C2 C1 121.29(11)
C6 C2 C1 119.16(12)
C26 C27 C22 120.22(12)
C26 C27 H27 119.9
C22 C27 H27 119.9
C10 C9 C14 119.28(14)
C10 C9 P1 120.12(12)
C14 C9 P1 120.50(11)
C33 C34 C29 120.05(13)
C33 C34 H34 120.0
C29 C34 H34 120.0
C19 C20 C15 120.27(13)
C19 C20 H20 119.9
C15 C20 H20 119.9
C24 C23 C22 120.51(12)
C24 C23 H23 119.7
C22 C23 H23 119.7
C27 C26 C25 119.68(12)
C27 C26 H26 120.2
C25 C26 H26 120.2
C31 C30 C29 120.02(13)
C31 C30 H30 120.0
C29 C30 H30 120.0
C7 C6 C2 120.55(12)
C7 C6 H6 119.7
C2 C6 H6 119.7
C23 C24 C25 119.40(13)
C23 C24 H24 120.3
C25 C24 H24 120.3
C26 C25 C24 120.50(12)
C26 C25 C28 119.35(13)
C24 C25 C28 120.15(13)
C39 C40 C35 120.26(14)
C39 C40 H40 119.9
C35 C40 H40 119.9
C4 C3 C2 120.52(12)
C4 C3 H3 119.7
C2 C3 H3 119.7
C3 C4 C5 119.45(13)
C3 C4 H4 120.3
C5 C4 H4 120.3
C19 C18 C17 120.10(13)
C19 C18 H18 119.9
C17 C18 H18 119.9
C35 C36 C37 120.00(14)
C35 C36 H36 120.0
C37 C36 H36 120.0
N2 C28 C25 179.11(19)
C38 C39 C40 120.35(15)
C38 C39 H39 119.8
C40 C39 H39 119.8
C18 C17 C16 120.49(14)
C18 C17 H17 119.8
C16 C17 H17 119.8
C7 C5 C4 120.57(13)
C7 C5 C8 119.65(13)
C4 C5 C8 119.78(13)
C17 C16 C15 119.74(13)
C17 C16 H16 120.1
C15 C16 H16 120.1
C13 C14 C9 120.23(17)
C13 C14 H14 119.9
C9 C14 H14 119.9
C32 C31 C30 120.21(13)
C32 C31 H31 119.9
C30 C31 H31 119.9
C18 C19 C20 120.10(14)
C18 C19 H19 120.0
C20 C19 H19 120.0
C39 C38 C37 119.96(14)
C39 C38 H38 120.0
C37 C38 H38 120.0
C31 C32 C33 120.20(13)
C31 C32 H32 119.9
C33 C32 H32 119.9
C9 C10 C11 119.58(17)
C9 C10 H10 120.2
C11 C10 H10 120.2
C32 C33 C34 120.20(14)
C32 C33 H33 119.9
C34 C33 H33 119.9
N1 C8 C5 179.6(2)
C12 C11 C10 120.45(17)
C12 C11 H11 119.8
C10 C11 H11 119.8
C38 C37 C36 120.37(15)
C38 C37 H37 119.8
C36 C37 H37 119.8
C13 C12 C11 120.25(15)
C13 C12 H12 119.9
C11 C12 H12 119.9
C12 C13 C14 120.19(19)
C12 C13 H13 119.9
C14 C13 H13 119.9
C6 C7 C5 119.35(12)
C6 C7 H7 120.3
C5 C7 H7 120.3
C21 O2 H2 109.5
C1 O1 H1A 109.5
P2 B2 H2A 109.5
P2 B2 H2B 109.5
H2A B2 H2B 109.5
P2 B2 H2C 109.5
H2A B2 H2C 109.5
H2B B2 H2C 109.5
P1 B1 H1B 109.5
P1 B1 H1C 109.5
H1B B1 H1C 109.5
P1 B1 H1D 109.5
H1B B1 H1D 109.5
H1C B1 H1D 109.5

loop_
_geom_bond_atom_site_label_1
_geom_bond_atom_site_label_2
_geom_bond_distance
P1 C15 1.8036(12)
P1 C9 1.8112(13)
P1 C1 1.8599(13)
P1 B1 1.9191(15)
P2 C29 1.8018(12)
P2 C35 1.8126(12)
P2 C21 1.8729(13)
P2 B2 1.9086(15)
C29 C30 1.3922(17)
C29 C34 1.3983(18)
C15 C20 1.3936(17)
C15 C16 1.3977(17)
C35 C36 1.3833(19)
C35 C40 1.3953(18)
C22 C23 1.3878(18)
C22 C27 1.3940(17)
C22 C21 1.5099(16)
C1 O1 1.4138(15)
C1 C2 1.5120(17)
C1 H1 1.0000
C21 O2 1.4146(16)
C21 H21 1.0000
C2 C3 1.3882(19)
C2 C6 1.3954(17)
C27 C26 1.3821(18)
C27 H27 0.9500
C9 C10 1.392(2)
C9 C14 1.394(2)
C34 C33 1.3859(19)
C34 H34 0.9500
C20 C19 1.391(2)
C20 H20 0.9500
C23 C24 1.3854(19)
C23 H23 0.9500
C26 C25 1.390(2)
C26 H26 0.9500
C30 C31 1.3917(19)
C30 H30 0.9500
C6 C7 1.3824(19)
C6 H6 0.9500
C24 C25 1.391(2)
C24 H24 0.9500
C25 C28 1.4396(19)
C40 C39 1.388(2)
C40 H40 0.9500
C3 C4 1.3843(19)
C3 H3 0.9500
C4 C5 1.3935(19)
C4 H4 0.9500
C18 C19 1.378(2)
C18 C17 1.383(2)
C18 H18 0.9500
C36 C37 1.394(2)
C36 H36 0.9500
C28 N2 1.1447(19)
C39 C38 1.368(3)
C39 H39 0.9500
C17 C16 1.389(2)
C17 H17 0.9500
C5 C7 1.393(2)
C5 C8 1.443(2)
C16 H16 0.9500
C14 C13 1.392(2)
C14 H14 0.9500
C31 C32 1.378(2)
C31 H31 0.9500
C19 H19 0.9500
C38 C37 1.378(3)
C38 H38 0.9500
C32 C33 1.383(2)
C32 H32 0.9500
C10 C11 1.398(2)
C10 H10 0.9500
C33 H33 0.9500
C8 N1 1.141(2)
C11 C12 1.376(3)
C11 H11 0.9500
C37 H37 0.9500
C12 C13 1.371(3)
C12 H12 0.9500
C13 H13 0.9500
C7 H7 0.9500
O2 H2 0.8400
O1 H1A 0.8400
B2 H2A 0.9800
B2 H2B 0.9800
B2 H2C 0.9800
B1 H1B 0.9800
B1 H1C 0.9800
B1 H1D 0.9800
